data_2300529
loop_
_publ_author_name
'Srinivasa, S.R.'
'Jorgensen, J.D.'
'Cartz, L.'
'Worlton, T.G.'
'Beyerlein, R.A.'
'Billy, M.'

_publ_section_title
;
 High-pressure neutron diffraction study of Si2 N2 O
;
_journal_name_full 'Journal of Applied Crystallography'
_journal_page_first 167
_journal_page_last 171
_journal_volume 10
_journal_year 1977
_chemical_formula_sum 'N2 O Si2'
_chemical_name_systematic 'Si2 N2 O'
_space_group_IT_number 36
_symmetry_space_group_name_Hall 'C 2c -2'
_symmetry_space_group_name_H-M 'C m c 21'
_cell_angle_alpha 90
_cell_angle_beta 90
_cell_angle_gamma 90
_cell_formula_units_Z 4
_cell_length_a 8.847
_cell_length_b 5.452
_cell_length_c 4.824
_cell_volume 232.680
_citation_journal_id_ASTM JACGAR
_cod_data_source_file Srinivasa_JACGAR_1977_264.cif
_cod_data_source_block N2O1Si2
_cod_original_cell_volume 232.6801
_cod_original_formula_sum 'N2 O1 Si2'
_cod_database_code 2300529

loop_
_symmetry_equiv_pos_as_xyz
x,y,z
-x,-y,z+1/2
-x,y,z
x,-y,z+1/2
x+1/2,y+1/2,z
-x+1/2,-y+1/2,z+1/2
-x+1/2,y+1/2,z
x+1/2,-y+1/2,z+1/2

loop_
_atom_site_label
_atom_site_type_symbol
_atom_site_fract_x
_atom_site_fract_y
_atom_site_fract_z
_atom_site_occupancy
_atom_site_U_iso_or_equiv
O1 O-2 0 0.217 0.23 1 0.0
Si1 Si+4 0.179 0.147 0.297 1 0.0
N1 N-3 0.2149 0.127 0.64 1 0.0
